data_9000554
loop_
_publ_author_name
'Hazen, R. M.'

_publ_section_title
;Effects of temperature and pressure on the crystal structure of
 ferromagnesian olivine T = -196 deg C, P = 1 atm
;
_journal_name_full 'American Mineralogist'
_journal_page_first 286
_journal_page_last 295
_journal_volume 62
_journal_year 1977
_chemical_compound_source Synthetic
_chemical_formula_structural 'Fe2 (Si O4)'
_chemical_formula_sum 'Fe2 O4 Si'
_chemical_name_mineral Fayalite
_space_group_IT_number 62
_symmetry_space_group_name_Hall '-P 2c 2ab'
_symmetry_space_group_name_H-M 'P b n m'
_cell_angle_alpha 90
_cell_angle_beta 90
_cell_angle_gamma 90
_cell_length_a 4.814
_cell_length_b 10.448
_cell_length_c 6.076
_cell_formula_units_Z 4
_cell_volume 305.603
_database_code_amcsd 0000565
_diffrn_ambient_pressure 100
_diffrn_ambient_temperature 77.15
_exptl_crystal_density_diffrn 4.429
_cod_original_formula_sum 'Fe2 Si O4'
_cod_database_code 9000554

loop_
_space_group_symop_operation_xyz
x,y,z
x,y,1/2-z
-x,-y,1/2+z
1/2+x,1/2-y,1/2+z
1/2-x,1/2+y,1/2-z
1/2-x,1/2+y,z
1/2+x,1/2-y,-z
-x,-y,-z

loop_
_atom_site_aniso_label
_atom_site_aniso_U_11
_atom_site_aniso_U_22
_atom_site_aniso_U_33
_atom_site_aniso_U_12
_atom_site_aniso_U_13
_atom_site_aniso_U_23
Fe1 0.00129 0.00498 0.00879 0.00025 -0.00030 -0.00064
Fe2 0.00211 0.00442 0.00860 0.00000 0.00000 0.00000
Si 0.00141 0.00442 0.01141 0.00127 0.00000 0.00000
O1 0.00047 0.00774 0.01665 0.00255 0.00000 0.00000
O2 0.00188 0.00719 0.01608 0.00178 0.00000 0.00000
O3 0.00423 0.00664 0.01328 -0.00051 0.00163 -0.00096

loop_
_atom_site_label
_atom_site_fract_x
_atom_site_fract_y
_atom_site_fract_z
Fe1 0.00000 0.00000 0.00000
Fe2 0.98610 0.27990 0.25000
Si 0.43130 0.09710 0.25000
O1 0.76840 0.09050 0.25000
O2 0.20750 0.45470 0.25000
O3 0.28750 0.16460 0.03590

loop_
_cod_related_entry_id
_cod_related_entry_database
_cod_related_entry_code
1 AMCSD 0000565
